data_2201012
loop_
_publ_author_name
'C. Mariuska Reynoso-Paz'
'Marilyn M. Olmstead'
'Mark J. Kurth'
'Neil E. Schore'

_publ_section_title
;
 A solution phase catalyst for an enantioselective Diels--Alder
 reaction
;
_journal_issue 6
_journal_name_full 'Acta Crystallographica Section E'
_journal_page_first m310
_journal_page_last m312
_journal_paper_doi 10.1107/S1600536802009303
_journal_volume 58
_journal_year 2002
_chemical_formula_iupac '[Cu (C F3 O3 S)2 (C27 H34 N2 O2)], C4 H8 O1'
_chemical_formula_moiety 'C29 H34 Cu F6 N2 O8 S2, C4 H8 O'
_chemical_formula_sum 'C33 H42 Cu F6 N2 O9 S2'
_chemical_formula_weight 852.35
_chemical_name_common
;
Cu(S,S)-bis(isopropyloxazoline)(trifluoromethanesulfonate)~2^.^THF
;
_chemical_name_systematic
;
[(4S,4'S)-4,4',5,5'-Tetrahydro-4,4'-diisopropyl-2,2'-
(dibenzylmethylene)dioxazole-\k^2^N,N']bis(trifluoromethanesulfonato-
kO)copper(II) tetrahydrofuran
solvate
;
_space_group_IT_number 19
_symmetry_cell_setting orthorhombic
_symmetry_space_group_name_Hall 'P 2ac 2ab'
_symmetry_space_group_name_H-M 'P 21 21 21'
_atom_sites_solution_hydrogens geom
_atom_sites_solution_primary direct
_atom_sites_solution_secondary difmap
_audit_creation_method SHELXL-97
_cell_angle_alpha 90.00
_cell_angle_beta 90.00
_cell_angle_gamma 90.00
_cell_formula_units_Z 4
_cell_length_a 10.5996(14)
_cell_length_b 17.933(2)
_cell_length_c 19.575(3)
_cell_measurement_reflns_used 973
_cell_measurement_temperature 91(2)
_cell_measurement_theta_max 30.0
_cell_measurement_theta_min 2.2
_cell_volume 3720.9(9)
_computing_cell_refinement SMART
_computing_data_collection 'SMART (Bruker, 2001)'
_computing_data_reduction 'SAINT (Bruker, 2001)'
_computing_molecular_graphics 'XP in SHELXTL (Sheldrick, 1994)'
_computing_publication_material SHELXL97
_computing_structure_refinement 'SHELXL97 (Sheldrick, 1997)'
_computing_structure_solution 'SHELXS97 (Sheldrick, 1990)'
_diffrn_ambient_temperature 91(2)
_diffrn_detector_area_resol_mean 8.3
_diffrn_measured_fraction_theta_full 0.973
_diffrn_measured_fraction_theta_max 0.973
_diffrn_measurement_device_type 'Bruker SMART 1000'
_diffrn_measurement_method \w
_diffrn_radiation_monochromator graphite
_diffrn_radiation_source 'normal-focus sealed tube'
_diffrn_radiation_type MoK\a
_diffrn_radiation_wavelength 0.71073
_diffrn_reflns_av_R_equivalents 0.0334
_diffrn_reflns_av_sigmaI/netI 0.039
_diffrn_reflns_limit_h_max 15
_diffrn_reflns_limit_h_min -15
_diffrn_reflns_limit_k_max 25
_diffrn_reflns_limit_k_min -25
_diffrn_reflns_limit_l_max 27
_diffrn_reflns_limit_l_min -28
_diffrn_reflns_number 50497
_diffrn_reflns_theta_full 31.50
_diffrn_reflns_theta_max 31.50
_diffrn_reflns_theta_min 2.08
_diffrn_standards_number 0
_exptl_absorpt_coefficient_mu 0.784
_exptl_absorpt_correction_T_max 0.932
_exptl_absorpt_correction_T_min 0.729
_exptl_absorpt_correction_type multi-scan
_exptl_absorpt_process_details '(SADABS; Sheldrick, 2001)'
_exptl_crystal_colour green
_exptl_crystal_density_diffrn 1.522
_exptl_crystal_density_method 'not measured'
_exptl_crystal_description plate
_exptl_crystal_F_000 1764
_exptl_crystal_size_max 0.43
_exptl_crystal_size_mid 0.17
_exptl_crystal_size_min 0.09
_refine_diff_density_max 0.329
_refine_diff_density_min -0.258
_refine_ls_abs_structure_details 'Flack (1983), 0000 Friedel reflections'
_refine_ls_abs_structure_Flack 0.000(5)
_refine_ls_extinction_method none
_refine_ls_goodness_of_fit_ref 1.016
_refine_ls_hydrogen_treatment constr
_refine_ls_matrix_type full
_refine_ls_number_parameters 482
_refine_ls_number_reflns 11771
_refine_ls_number_restraints 0
_refine_ls_restrained_S_all 1.016
_refine_ls_R_factor_all 0.0349
_refine_ls_R_factor_gt 0.0275
_refine_ls_shift/su_max 0.003
_refine_ls_shift/su_mean 0.001
_refine_ls_structure_factor_coef Fsqd
_refine_ls_weighting_details 'calc w = 1/[\s^2^(Fo^2^)+(0.032P)^2^] where P = (Fo^2^+2Fc^2^)/3'
_refine_ls_weighting_scheme calc
_refine_ls_wR_factor_gt 0.0617
_refine_ls_wR_factor_ref 0.0641
_reflns_number_gt 10510
_reflns_number_total 11771
_reflns_threshold_expression I>2\s(I)
_cod_data_source_file ac6005.cif
_cod_data_source_block 4
_cod_original_cell_volume 3720.7(8)
_cod_database_code 2201012
_cod_database_fobs_code 2201012

loop_
_symmetry_equiv_pos_as_xyz
'x, y, z'
'-x+1/2, -y, z+1/2'
'-x, y+1/2, -z+1/2'
'x+1/2, -y+1/2, -z'

loop_
_atom_site_label
_atom_site_fract_x
_atom_site_fract_y
_atom_site_fract_z
_atom_site_U_iso_or_equiv
_atom_site_adp_type
_atom_site_calc_flag
_atom_site_refinement_flags
_atom_site_occupancy
_atom_site_disorder_assembly
_atom_site_disorder_group
_atom_site_type_symbol
Cu1 0.854914(16) 0.833187(9) 0.212901(9) 0.01497(4) Uani d . 1 . . Cu
S1 0.93307(4) 0.75223(2) 0.33046(2) 0.02292(8) Uani d . 1 . . S
S2 0.98609(3) 0.73964(2) 0.092744(19) 0.01842(7) Uani d . 1 . . S
F1 0.83270(13) 0.85891(7) 0.40413(6) 0.0454(3) Uani d . 1 . . F
F2 1.00934(14) 0.81915(8) 0.44212(7) 0.0602(4) Uani d . 1 . . F
F3 0.84239(16) 0.75288(7) 0.45427(6) 0.0611(4) Uani d . 1 . . F
F4 1.18682(9) 0.82274(5) 0.11382(6) 0.0323(2) Uani d . 1 . . F
F5 1.20362(10) 0.71183(6) 0.15220(6) 0.0362(3) Uani d . 1 . . F
F6 1.21410(10) 0.73199(7) 0.04414(6) 0.0411(3) Uani d . 1 . . F
O1 0.49764(10) 0.86349(6) 0.13682(6) 0.0202(2) Uani d . 1 . . O
O2 0.71960(11) 1.03582(6) 0.27600(7) 0.0288(3) Uani d . 1 . . O
O3 0.98163(10) 0.81408(5) 0.28784(6) 0.0212(2) Uani d . 1 . . O
O4 0.81038(11) 0.72923(7) 0.30791(6) 0.0277(3) Uani d . 1 . . O
O5 1.02406(13) 0.69641(7) 0.34555(8) 0.0402(3) Uani d . 1 . . O
O6 0.94007(10) 0.75323(6) 0.16258(5) 0.0203(2) Uani d . 1 . . O
O7 0.97486(11) 0.66284(7) 0.07358(6) 0.0299(3) Uani d . 1 . . O
O8 0.94825(11) 0.79518(7) 0.04462(6) 0.0291(3) Uani d . 1 . . O
N1 0.69081(11) 0.82858(6) 0.16839(6) 0.0153(2) Uani d . 1 . . N
N2 0.82320(11) 0.93289(6) 0.24650(6) 0.0174(2) Uani d . 1 . . N
C1 0.64452(14) 0.76432(7) 0.12695(7) 0.0165(2) Uani d . 1 . . C
H1 0.6990 0.7591 0.0855 0.020 Uiso calc R 1 . . H
C2 0.51287(15) 0.79086(8) 0.10469(9) 0.0231(3) Uani d . 1 . . C
H2A 0.5078 0.7951 0.0543 0.028 Uiso calc R 1 . . H
H2B 0.4470 0.7558 0.1205 0.028 Uiso calc R 1 . . H
C3 0.60443(13) 0.87801(8) 0.17029(8) 0.0166(3) Uani d . 1 . . C
C4 0.60324(14) 0.95422(8) 0.20295(8) 0.0199(3) Uani d . 1 . . C
C5 0.72112(14) 0.97013(8) 0.24304(8) 0.0203(3) Uani d . 1 . . C
C6 0.83785(16) 1.03886(10) 0.31526(10) 0.0331(4) Uani d . 1 . . C
H6A 0.8227 1.0274 0.3640 0.040 Uiso calc R 1 . . H
H6B 0.8775 1.0887 0.3116 0.040 Uiso calc R 1 . . H
C7 0.92030(14) 0.97926(8) 0.28200(8) 0.0196(3) Uani d . 1 . . C
H7 0.9644 0.9492 0.3178 0.024 Uiso calc R 1 . . H
C8 0.64520(14) 0.69021(7) 0.16616(7) 0.0173(2) Uani d . 1 . . C
H8 0.7332 0.6817 0.1829 0.021 Uiso calc R 1 . . H
C9 0.61360(17) 0.62757(8) 0.11636(9) 0.0270(4) Uani d . 1 . . C
H9A 0.6188 0.5795 0.1400 0.040 Uiso calc R 1 . . H
H9B 0.6738 0.6283 0.0783 0.040 Uiso calc R 1 . . H
H9C 0.5279 0.6347 0.0987 0.040 Uiso calc R 1 . . H
C10 0.55838(15) 0.68985(9) 0.22830(8) 0.0239(3) Uani d . 1 . . C
H10A 0.5722 0.7353 0.2551 0.036 Uiso calc R 1 . . H
H10B 0.5768 0.6461 0.2566 0.036 Uiso calc R 1 . . H
H10C 0.4703 0.6880 0.2131 0.036 Uiso calc R 1 . . H
C11 1.01588(15) 1.01139(8) 0.23135(8) 0.0213(3) Uani d . 1 . . C
H11 0.9738 1.0520 0.2048 0.026 Uiso calc R 1 . . H
C12 1.12617(16) 1.04531(9) 0.27125(9) 0.0280(4) Uani d . 1 . . C
H12A 1.0936 1.0804 0.3053 0.042 Uiso calc R 1 . . H
H12B 1.1823 1.0717 0.2397 0.042 Uiso calc R 1 . . H
H12C 1.1732 1.0055 0.2943 0.042 Uiso calc R 1 . . H
C13 1.06329(16) 0.95254(9) 0.18103(9) 0.0249(3) Uani d . 1 . . C
H13A 1.0932 0.9088 0.2063 0.037 Uiso calc R 1 . . H
H13B 1.1327 0.9733 0.1540 0.037 Uiso calc R 1 . . H
H13C 0.9943 0.9378 0.1506 0.037 Uiso calc R 1 . . H
C14 0.59315(15) 1.01419(8) 0.14458(9) 0.0233(3) Uani d . 1 . . C
H14A 0.5126 1.0065 0.1200 0.028 Uiso calc R 1 . . H
H14B 0.5898 1.0642 0.1659 0.028 Uiso calc R 1 . . H
C15 0.69870(15) 1.01336(8) 0.09345(9) 0.0218(3) Uani d . 1 . . C
C16 0.79508(16) 1.06637(9) 0.09590(9) 0.0247(3) Uani d . 1 . . C
H16 0.7925 1.1043 0.1298 0.030 Uiso calc R 1 . . H
C17 0.89372(17) 1.06473(9) 0.05023(9) 0.0288(4) Uani d . 1 . . C
H17 0.9575 1.1019 0.0524 0.035 Uiso calc R 1 . . H
C18 0.90068(17) 1.00904(10) 0.00077(9) 0.0282(3) Uani d . 1 . . C
H18 0.9700 1.0072 -0.0300 0.034 Uiso calc R 1 . . H
C19 0.80441(18) 0.95599(9) -0.00303(9) 0.0274(3) Uani d . 1 . . C
H19 0.8076 0.9179 -0.0368 0.033 Uiso calc R 1 . . H
C20 0.70477(17) 0.95884(9) 0.04213(8) 0.0255(3) Uani d . 1 . . C
H20 0.6389 0.9232 0.0384 0.031 Uiso calc R 1 . . H
C21 0.48320(15) 0.96113(9) 0.24858(9) 0.0250(3) Uani d . 1 . . C
H21A 0.4916 1.0063 0.2772 0.030 Uiso calc R 1 . . H
H21B 0.4091 0.9684 0.2185 0.030 Uiso calc R 1 . . H
C22 0.45762(14) 0.89515(9) 0.29488(9) 0.0241(3) Uani d . 1 . . C
C23 0.53722(16) 0.87752(11) 0.34926(9) 0.0299(4) Uani d . 1 . . C
H23 0.6089 0.9078 0.3581 0.036 Uiso calc R 1 . . H
C24 0.51289(19) 0.81638(11) 0.39051(9) 0.0352(4) Uani d . 1 . . C
H24 0.5687 0.8045 0.4269 0.042 Uiso calc R 1 . . H
C25 0.40649(19) 0.77221(11) 0.37870(9) 0.0337(4) Uani d . 1 . . C
H25 0.3895 0.7304 0.4070 0.040 Uiso calc R 1 . . H
C26 0.32603(16) 0.78981(10) 0.32546(10) 0.0320(4) Uani d . 1 . . C
H26 0.2530 0.7604 0.3174 0.038 Uiso calc R 1 . . H
C27 0.35240(15) 0.85054(9) 0.28390(9) 0.0284(3) Uani d . 1 . . C
H27 0.2972 0.8619 0.2471 0.034 Uiso calc R 1 . . H
C28 0.9030(2) 0.79827(11) 0.41210(9) 0.0354(4) Uani d . 1 . . C
C29 1.15691(14) 0.75273(8) 0.10168(8) 0.0207(3) Uani d . 1 . . C
O10 0.31077(11) 1.01305(6) 0.08637(6) 0.0257(2) Uani d . 1 . . O
C30 0.2864(2) 1.08983(10) 0.07124(11) 0.0411(5) Uani d . 1 . . C
H30A 0.3623 1.1203 0.0805 0.049 Uiso calc R 1 . . H
H30B 0.2163 1.1086 0.0999 0.049 Uiso calc R 1 . . H
C31 0.25159(17) 1.09448(11) -0.00328(10) 0.0365(4) Uani d . 1 . . C
H31A 0.2845 1.1407 -0.0244 0.044 Uiso calc R 1 . . H
H31B 0.1591 1.0922 -0.0098 0.044 Uiso calc R 1 . . H
C32 0.3162(2) 1.02563(11) -0.03220(10) 0.0438(5) Uani d . 1 . . C
H32A 0.2751 1.0085 -0.0748 0.053 Uiso calc R 1 . . H
H32B 0.4068 1.0349 -0.0411 0.053 Uiso calc R 1 . . H
C33 0.2978(2) 0.97045(10) 0.02505(9) 0.0355(4) Uani d . 1 . . C
H33A 0.2131 0.9473 0.0225 0.043 Uiso calc R 1 . . H
H33B 0.3624 0.9306 0.0230 0.043 Uiso calc R 1 . . H

loop_
_atom_site_aniso_label
_atom_site_aniso_U_11
_atom_site_aniso_U_22
_atom_site_aniso_U_33
_atom_site_aniso_U_12
_atom_site_aniso_U_13
_atom_site_aniso_U_23
Cu1 0.01326(7) 0.01309(7) 0.01857(8) 0.00066(6) -0.00130(6) -0.00126(7)
S1 0.02389(18) 0.01886(16) 0.02601(19) -0.00422(14) -0.00848(15) 0.00549(15)
S2 0.01462(15) 0.01936(16) 0.02128(17) 0.00053(13) 0.00044(13) -0.00356(13)
F1 0.0604(8) 0.0447(6) 0.0310(6) 0.0010(6) 0.0109(6) -0.0045(5)
F2 0.0657(9) 0.0673(9) 0.0477(7) -0.0240(8) -0.0279(7) -0.0101(7)
F3 0.1059(12) 0.0556(8) 0.0218(5) -0.0375(8) 0.0000(7) 0.0077(5)
F4 0.0245(5) 0.0205(5) 0.0518(6) -0.0056(4) 0.0024(4) -0.0024(4)
F5 0.0218(5) 0.0381(6) 0.0487(7) 0.0011(4) -0.0069(5) 0.0178(5)
F6 0.0240(5) 0.0599(7) 0.0393(6) -0.0006(5) 0.0130(5) -0.0160(5)
O1 0.0143(5) 0.0183(5) 0.0281(6) 0.0022(4) -0.0050(4) -0.0038(4)
O2 0.0214(5) 0.0221(5) 0.0430(7) 0.0034(4) -0.0033(5) -0.0172(5)
O3 0.0216(5) 0.0174(4) 0.0247(5) -0.0020(4) -0.0049(5) 0.0036(4)
O4 0.0256(6) 0.0321(6) 0.0255(6) -0.0102(5) -0.0054(5) 0.0011(5)
O5 0.0388(7) 0.0271(6) 0.0548(9) 0.0032(6) -0.0144(6) 0.0156(6)
O6 0.0192(5) 0.0192(5) 0.0226(5) 0.0024(4) 0.0044(4) -0.0008(4)
O7 0.0268(6) 0.0249(5) 0.0380(6) -0.0042(5) 0.0044(5) -0.0128(5)
O8 0.0265(6) 0.0382(7) 0.0226(6) 0.0057(5) -0.0033(5) 0.0054(5)
N1 0.0151(5) 0.0136(5) 0.0172(5) 0.0001(4) -0.0006(4) -0.0024(5)
N2 0.0163(6) 0.0154(5) 0.0203(6) -0.0018(4) -0.0008(5) -0.0020(5)
C1 0.0161(6) 0.0150(5) 0.0184(6) -0.0008(5) -0.0022(5) -0.0028(5)
C2 0.0208(7) 0.0185(7) 0.0299(8) 0.0015(6) -0.0080(6) -0.0053(6)
C3 0.0140(6) 0.0173(6) 0.0186(7) -0.0010(5) 0.0008(5) 0.0000(5)
C4 0.0153(6) 0.0160(6) 0.0285(8) 0.0022(5) 0.0001(6) -0.0046(6)
C5 0.0191(7) 0.0177(6) 0.0240(7) 0.0013(5) 0.0021(6) -0.0041(6)
C6 0.0229(8) 0.0342(9) 0.0422(10) 0.0021(7) -0.0045(7) -0.0205(8)
C7 0.0192(7) 0.0177(6) 0.0219(7) -0.0016(5) -0.0015(6) -0.0066(6)
C8 0.0167(6) 0.0148(5) 0.0202(6) 0.0003(5) 0.0006(6) -0.0010(5)
C9 0.0357(9) 0.0181(7) 0.0272(8) -0.0020(6) 0.0004(7) -0.0046(6)
C10 0.0227(7) 0.0238(7) 0.0252(8) -0.0050(6) 0.0040(6) -0.0011(6)
C11 0.0206(7) 0.0180(6) 0.0254(8) -0.0029(5) -0.0037(6) -0.0009(5)
C12 0.0251(8) 0.0262(7) 0.0325(9) -0.0083(6) -0.0040(6) -0.0039(6)
C13 0.0238(7) 0.0244(7) 0.0266(8) -0.0048(6) 0.0023(6) -0.0027(6)
C14 0.0202(7) 0.0150(6) 0.0347(9) 0.0026(5) -0.0045(6) -0.0002(6)
C15 0.0208(7) 0.0159(6) 0.0285(8) 0.0017(5) -0.0047(6) 0.0036(6)
C16 0.0264(8) 0.0192(7) 0.0286(8) -0.0027(6) -0.0031(7) -0.0015(6)
C17 0.0283(8) 0.0272(8) 0.0309(9) -0.0083(6) -0.0023(7) 0.0025(7)
C18 0.0307(8) 0.0304(8) 0.0234(8) -0.0046(7) 0.0007(7) 0.0041(7)
C19 0.0370(9) 0.0225(7) 0.0227(8) -0.0021(7) -0.0025(7) 0.0010(6)
C20 0.0294(8) 0.0190(7) 0.0280(8) -0.0048(6) -0.0053(7) 0.0020(6)
C21 0.0164(7) 0.0227(7) 0.0359(9) 0.0039(6) 0.0042(7) -0.0084(7)
C22 0.0174(7) 0.0281(7) 0.0267(8) 0.0021(6) 0.0063(6) -0.0089(7)
C23 0.0246(8) 0.0393(9) 0.0258(8) -0.0064(7) 0.0034(6) -0.0093(7)
C24 0.0336(9) 0.0515(12) 0.0203(8) -0.0062(8) 0.0028(7) -0.0027(7)
C25 0.0368(10) 0.0384(9) 0.0260(9) -0.0062(8) 0.0125(7) -0.0043(7)
C26 0.0252(8) 0.0334(9) 0.0374(10) -0.0064(7) 0.0092(7) -0.0096(8)
C27 0.0182(6) 0.0327(8) 0.0342(8) 0.0029(6) 0.0036(7) -0.0081(7)
C28 0.0471(11) 0.0350(9) 0.0242(9) -0.0160(8) -0.0097(8) 0.0035(7)
C29 0.0174(6) 0.0197(6) 0.0249(7) 0.0010(6) 0.0020(6) -0.0001(6)
O10 0.0248(6) 0.0246(5) 0.0277(6) 0.0010(4) -0.0032(5) -0.0025(5)
C30 0.0532(12) 0.0274(9) 0.0428(11) 0.0109(9) -0.0023(10) -0.0036(8)
C31 0.0244(9) 0.0427(10) 0.0425(11) -0.0027(8) -0.0027(8) 0.0149(9)
C32 0.0642(15) 0.0383(10) 0.0290(10) -0.0173(10) 0.0082(9) -0.0019(8)
C33 0.0487(12) 0.0284(9) 0.0295(9) -0.0095(8) 0.0045(8) -0.0058(7)

loop_
_atom_type_symbol
_atom_type_description
_atom_type_scat_dispersion_real
_atom_type_scat_dispersion_imag
_atom_type_scat_source
C C 0.0033 0.0016 'International Tables Vol C Tables 4.2.6.8 and 6.1.1.4'
H H 0.0000 0.0000 'International Tables Vol C Tables 4.2.6.8 and 6.1.1.4'
F F 0.0171 0.0103 'International Tables Vol C Tables 4.2.6.8 and 6.1.1.4'
S S 0.1246 0.1234 'International Tables Vol C Tables 4.2.6.8 and 6.1.1.4'
Cu Cu 0.3201 1.2651 'International Tables Vol C Tables 4.2.6.8 and 6.1.1.4'
O O 0.0106 0.0060 'International Tables Vol C Tables 4.2.6.8 and 6.1.1.4'
N N 0.0061 0.0033 'International Tables Vol C Tables 4.2.6.8 and 6.1.1.4'

loop_
_geom_angle_atom_site_label_1
_geom_angle_atom_site_label_2
_geom_angle_atom_site_label_3
_geom_angle
_geom_angle_publ_flag
N2 Cu1 N1 92.07(5) y
N2 Cu1 O6 157.99(5) y
N1 Cu1 O6 98.95(5) y
N2 Cu1 O3 91.46(5) y
N1 Cu1 O3 155.85(5) y
O6 Cu1 O3 86.25(5) y
O5 S1 O4 118.48(8) ?
O5 S1 O3 114.14(8) ?
O4 S1 O3 110.94(7) ?
O5 S1 C28 104.77(9) ?
O4 S1 C28 103.95(8) ?
O3 S1 C28 102.42(7) ?
O8 S2 O7 118.32(8) ?
O8 S2 O6 113.83(7) ?
O7 S2 O6 112.02(7) ?
O8 S2 C29 104.53(7) ?
O7 S2 C29 103.30(7) ?
O6 S2 C29 102.56(7) ?
C3 O1 C2 107.04(11) ?
C5 O2 C6 105.85(12) ?
S1 O3 Cu1 107.78(6) ?
S2 O6 Cu1 137.79(7) ?
C3 N1 C1 108.46(11) ?
C3 N1 Cu1 126.80(10) ?
C1 N1 Cu1 124.73(9) ?
C5 N2 C7 108.54(12) ?
C5 N2 Cu1 127.90(10) ?
C7 N2 Cu1 123.55(9) ?
N1 C1 C8 113.28(11) ?
N1 C1 C2 102.32(11) ?
C8 C1 C2 114.47(12) ?
N1 C1 H1 108.8 ?
C8 C1 H1 108.8 ?
C2 C1 H1 108.8 ?
O1 C2 C1 104.79(11) ?
O1 C2 H2A 110.8 ?
C1 C2 H2A 110.8 ?
O1 C2 H2B 110.8 ?
C1 C2 H2B 110.8 ?
H2A C2 H2B 108.9 ?
N1 C3 O1 117.35(12) ?
N1 C3 C4 130.40(13) ?
O1 C3 C4 112.20(12) ?
C5 C4 C3 112.72(12) ?
C5 C4 C21 111.36(13) ?
C3 C4 C21 108.75(12) ?
C5 C4 C14 107.82(12) ?
C3 C4 C14 108.19(12) ?
C21 C4 C14 107.83(12) ?
N2 C5 O2 116.40(14) ?
N2 C5 C4 129.40(13) ?
O2 C5 C4 114.04(12) ?
O2 C6 C7 103.83(12) ?
O2 C6 H6A 111.0 ?
C7 C6 H6A 111.0 ?
O2 C6 H6B 111.0 ?
C7 C6 H6B 111.0 ?
H6A C6 H6B 109.0 ?
N2 C7 C6 101.17(12) ?
N2 C7 C11 111.35(12) ?
C6 C7 C11 113.06(13) ?
N2 C7 H7 110.3 ?
C6 C7 H7 110.3 ?
C11 C7 H7 110.3 ?
C9 C8 C10 111.97(12) ?
C9 C8 C1 108.49(12) ?
C10 C8 C1 113.56(12) ?
C9 C8 H8 107.5 ?
C10 C8 H8 107.5 ?
C1 C8 H8 107.5 ?
C8 C9 H9A 109.5 ?
C8 C9 H9B 109.5 ?
H9A C9 H9B 109.5 ?
C8 C9 H9C 109.5 ?
H9A C9 H9C 109.5 ?
H9B C9 H9C 109.5 ?
C8 C10 H10A 109.5 ?
C8 C10 H10B 109.5 ?
H10A C10 H10B 109.5 ?
C8 C10 H10C 109.5 ?
H10A C10 H10C 109.5 ?
H10B C10 H10C 109.5 ?
C13 C11 C7 112.04(12) ?
C13 C11 C12 110.60(13) ?
C7 C11 C12 108.93(13) ?
C13 C11 H11 108.4 ?
C7 C11 H11 108.4 ?
C12 C11 H11 108.4 ?
C11 C12 H12A 109.5 ?
C11 C12 H12B 109.5 ?
H12A C12 H12B 109.5 ?
C11 C12 H12C 109.5 ?
H12A C12 H12C 109.5 ?
H12B C12 H12C 109.5 ?
C11 C13 H13A 109.5 ?
C11 C13 H13B 109.5 ?
H13A C13 H13B 109.5 ?
C11 C13 H13C 109.5 ?
H13A C13 H13C 109.5 ?
H13B C13 H13C 109.5 ?
C15 C14 C4 115.27(12) ?
C15 C14 H14A 108.5 ?
C4 C14 H14A 108.5 ?
C15 C14 H14B 108.5 ?
C4 C14 H14B 108.5 ?
H14A C14 H14B 107.5 ?
C16 C15 C20 117.73(16) ?
C16 C15 C14 121.04(15) ?
C20 C15 C14 121.22(14) ?
C17 C16 C15 121.27(15) ?
C17 C16 H16 119.4 ?
C15 C16 H16 119.4 ?
C16 C17 C18 120.48(15) ?
C16 C17 H17 119.8 ?
C18 C17 H17 119.8 ?
C17 C18 C19 119.11(16) ?
C17 C18 H18 120.4 ?
C19 C18 H18 120.4 ?
C20 C19 C18 120.02(16) ?
C20 C19 H19 120.0 ?
C18 C19 H19 120.0 ?
C19 C20 C15 121.35(15) ?
C19 C20 H20 119.3 ?
C15 C20 H20 119.3 ?
C22 C21 C4 115.26(12) ?
C22 C21 H21A 108.5 ?
C4 C21 H21A 108.5 ?
C22 C21 H21B 108.5 ?
C4 C21 H21B 108.5 ?
H21A C21 H21B 107.5 ?
C27 C22 C23 118.24(16) ?
C27 C22 C21 120.06(15) ?
C23 C22 C21 121.70(15) ?
C24 C23 C22 120.77(16) ?
C24 C23 H23 119.6 ?
C22 C23 H23 119.6 ?
C23 C24 C25 120.15(18) ?
C23 C24 H24 119.9 ?
C25 C24 H24 119.9 ?
C26 C25 C24 119.54(18) ?
C26 C25 H25 120.2 ?
C24 C25 H25 120.2 ?
C25 C26 C27 119.77(16) ?
C25 C26 H26 120.1 ?
C27 C26 H26 120.1 ?
C26 C27 C22 121.53(17) ?
C26 C27 H27 119.2 ?
C22 C27 H27 119.2 ?
F2 C28 F3 108.05(16) ?
F2 C28 F1 107.35(15) ?
F3 C28 F1 107.70(18) ?
F2 C28 S1 111.55(15) ?
F3 C28 S1 110.60(13) ?
F1 C28 S1 111.42(12) ?
F4 C29 F5 107.62(13) ?
F4 C29 F6 108.02(13) ?
F5 C29 F6 107.82(12) ?
F4 C29 S2 112.14(10) ?
F5 C29 S2 111.63(10) ?
F6 C29 S2 109.44(11) ?
C33 O10 C30 108.83(14) ?
O10 C30 C31 107.32(16) ?
O10 C30 H30A 110.3 ?
C31 C30 H30A 110.3 ?
O10 C30 H30B 110.3 ?
C31 C30 H30B 110.3 ?
H30A C30 H30B 108.5 ?
C30 C31 C32 101.84(16) ?
C30 C31 H31A 111.4 ?
C32 C31 H31A 111.4 ?
C30 C31 H31B 111.4 ?
C32 C31 H31B 111.4 ?
H31A C31 H31B 109.3 ?
C33 C32 C31 101.42(16) ?
C33 C32 H32A 111.5 ?
C31 C32 H32A 111.5 ?
C33 C32 H32B 111.5 ?
C31 C32 H32B 111.5 ?
H32A C32 H32B 109.3 ?
O10 C33 C32 105.12(14) ?
O10 C33 H33A 110.7 ?
C32 C33 H33A 110.7 ?
O10 C33 H33B 110.7 ?
C32 C33 H33B 110.7 ?
H33A C33 H33B 108.8 ?

loop_
_geom_bond_atom_site_label_1
_geom_bond_atom_site_label_2
_geom_bond_site_symmetry_2
_geom_bond_distance
_geom_bond_publ_flag
Cu1 N2 . 1.9344(12) y
Cu1 N1 . 1.9471(12) y
Cu1 O6 . 1.9598(10) y
Cu1 O3 . 2.0183(11) y
S1 O5 . 1.4210(13) ?
S1 O4 . 1.4340(12) ?
S1 O3 . 1.4802(11) ?
S1 C28 . 1.827(2) ?
S2 O8 . 1.4283(12) ?
S2 O7 . 1.4322(12) ?
S2 O6 . 1.4718(11) ?
S2 C29 . 1.8341(16) ?
F1 C28 . 1.328(2) ?
F2 C28 . 1.325(2) ?
F3 C28 . 1.325(2) ?
F4 C29 . 1.3166(17) ?
F5 C29 . 1.3270(18) ?
F6 C29 . 1.3320(18) ?
O1 C3 . 1.3335(17) ?
O1 C2 . 1.4554(18) ?
O2 C5 . 1.3432(17) ?
O2 C6 . 1.471(2) ?
N1 C3 . 1.2750(18) ?
N1 C1 . 1.4923(17) ?
N2 C5 . 1.2734(19) ?
N2 C7 . 1.4946(18) ?
C1 C8 . 1.5347(19) ?
C1 C2 . 1.537(2) ?
C1 H1 . 1.0000 ?
C2 H2A . 0.9900 ?
C2 H2B . 0.9900 ?
C3 C4 . 1.509(2) ?
C4 C5 . 1.503(2) ?
C4 C21 . 1.559(2) ?
C4 C14 . 1.573(2) ?
C6 C7 . 1.526(2) ?
C6 H6A . 0.9900 ?
C6 H6B . 0.9900 ?
C7 C11 . 1.530(2) ?
C7 H7 . 1.0000 ?
C8 C9 . 1.525(2) ?
C8 C10 . 1.525(2) ?
C8 H8 . 1.0000 ?
C9 H9A . 0.9800 ?
C9 H9B . 0.9800 ?
C9 H9C . 0.9800 ?
C10 H10A . 0.9800 ?
C10 H10B . 0.9800 ?
C10 H10C . 0.9800 ?
C11 C13 . 1.528(2) ?
C11 C12 . 1.532(2) ?
C11 H11 . 1.0000 ?
C12 H12A . 0.9800 ?
C12 H12B . 0.9800 ?
C12 H12C . 0.9800 ?
C13 H13A . 0.9800 ?
C13 H13B . 0.9800 ?
C13 H13C . 0.9800 ?
C14 C15 . 1.501(2) ?
C14 H14A . 0.9900 ?
C14 H14B . 0.9900 ?
C15 C16 . 1.396(2) ?
C15 C20 . 1.403(2) ?
C16 C17 . 1.376(2) ?
C16 H16 . 0.9500 ?
C17 C18 . 1.393(2) ?
C17 H17 . 0.9500 ?
C18 C19 . 1.397(2) ?
C18 H18 . 0.9500 ?
C19 C20 . 1.378(3) ?
C19 H19 . 0.9500 ?
C20 H20 . 0.9500 ?
C21 C22 . 1.515(2) ?
C21 H21A . 0.9900 ?
C21 H21B . 0.9900 ?
C22 C27 . 1.389(2) ?
C22 C23 . 1.395(2) ?
C23 C24 . 1.386(3) ?
C23 H23 . 0.9500 ?
C24 C25 . 1.397(3) ?
C24 H24 . 0.9500 ?
C25 C26 . 1.383(3) ?
C25 H25 . 0.9500 ?
C26 C27 . 1.388(3) ?
C26 H26 . 0.9500 ?
C27 H27 . 0.9500 ?
O10 C33 . 1.429(2) ?
O10 C30 . 1.432(2) ?
C30 C31 . 1.507(3) ?
C30 H30A . 0.9900 ?
C30 H30B . 0.9900 ?
C31 C32 . 1.521(3) ?
C31 H31A . 0.9900 ?
C31 H31B . 0.9900 ?
C32 C33 . 1.508(3) ?
C32 H32A . 0.9900 ?
C32 H32B . 0.9900 ?
C33 H33A . 0.9900 ?
C33 H33B . 0.9900 ?

loop_
_geom_torsion_atom_site_label_1
_geom_torsion_atom_site_label_2
_geom_torsion_atom_site_label_3
_geom_torsion_atom_site_label_4
_geom_torsion
O5 S1 O3 Cu1 133.43(8)
O4 S1 O3 Cu1 -3.54(9)
C28 S1 O3 Cu1 -113.95(8)
N2 Cu1 O3 S1 117.04(7)
N1 Cu1 O3 S1 18.71(15)
O6 Cu1 O3 S1 -84.88(7)
O8 S2 O6 Cu1 -8.89(13)
O7 S2 O6 Cu1 -146.45(10)
C29 S2 O6 Cu1 103.41(10)
N2 Cu1 O6 S2 -50.49(19)
N1 Cu1 O6 S2 68.64(11)
O3 Cu1 O6 S2 -135.09(10)
N2 Cu1 N1 C3 -3.27(13)
O6 Cu1 N1 C3 -164.15(12)
O3 Cu1 N1 C3 94.94(16)
N2 Cu1 N1 C1 178.11(11)
O6 Cu1 N1 C1 17.23(11)
O3 Cu1 N1 C1 -83.68(15)
N1 Cu1 N2 C5 6.91(14)
O6 Cu1 N2 C5 127.21(15)
O3 Cu1 N2 C5 -149.20(14)
N1 Cu1 N2 C7 -173.13(12)
O6 Cu1 N2 C7 -52.8(2)
O3 Cu1 N2 C7 30.77(12)
C3 N1 C1 C8 -122.31(13)
Cu1 N1 C1 C8 56.52(15)
C3 N1 C1 C2 1.43(15)
Cu1 N1 C1 C2 -179.73(10)
C3 O1 C2 C1 1.83(15)
N1 C1 C2 O1 -1.92(14)
C8 C1 C2 O1 121.02(13)
C1 N1 C3 O1 -0.33(18)
Cu1 N1 C3 O1 -179.13(9)
C1 N1 C3 C4 -177.82(14)
Cu1 N1 C3 C4 3.4(2)
C2 O1 C3 N1 -1.02(18)
C2 O1 C3 C4 176.92(12)
N1 C3 C4 C5 -4.6(2)
O1 C3 C4 C5 177.85(13)
N1 C3 C4 C21 -128.56(17)
O1 C3 C4 C21 53.85(16)
N1 C3 C4 C14 114.57(17)
O1 C3 C4 C14 -63.02(16)
C7 N2 C5 O2 -6.04(19)
Cu1 N2 C5 O2 173.93(11)
C7 N2 C5 C4 168.98(15)
Cu1 N2 C5 C4 -11.1(2)
C6 O2 C5 N2 -7.8(2)
C6 O2 C5 C4 176.44(14)
C3 C4 C5 N2 8.6(2)
C21 C4 C5 N2 131.13(17)
C14 C4 C5 N2 -110.76(18)
C3 C4 C5 O2 -176.30(13)
C21 C4 C5 O2 -53.75(17)
C14 C4 C5 O2 64.36(17)
C5 O2 C6 C7 17.44(18)
C5 N2 C7 C6 16.30(17)
Cu1 N2 C7 C6 -163.67(11)
C5 N2 C7 C11 -104.09(15)
Cu1 N2 C7 C11 75.94(15)
O2 C6 C7 N2 -19.77(17)
O2 C6 C7 C11 99.40(15)
N1 C1 C8 C9 -172.39(12)
C2 C1 C8 C9 70.80(16)
N1 C1 C8 C10 62.42(16)
C2 C1 C8 C10 -54.39(16)
N2 C7 C11 C13 -46.52(17)
C6 C7 C11 C13 -159.63(14)
N2 C7 C11 C12 -169.21(12)
C6 C7 C11 C12 77.68(17)
C5 C4 C14 C15 62.29(16)
C3 C4 C14 C15 -59.89(17)
C21 C4 C14 C15 -177.35(13)
C4 C14 C15 C16 -102.73(17)
C4 C14 C15 C20 76.49(19)
C20 C15 C16 C17 -0.9(2)
C14 C15 C16 C17 178.34(15)
C15 C16 C17 C18 -1.0(3)
C16 C17 C18 C19 1.7(3)
C17 C18 C19 C20 -0.5(3)
C18 C19 C20 C15 -1.4(3)
C16 C15 C20 C19 2.1(2)
C14 C15 C20 C19 -177.15(15)
C5 C4 C21 C22 -78.31(16)
C3 C4 C21 C22 46.50(18)
C14 C4 C21 C22 163.59(13)
C4 C21 C22 C27 -113.08(16)
C4 C21 C22 C23 67.2(2)
C27 C22 C23 C24 1.0(2)
C21 C22 C23 C24 -179.23(15)
C22 C23 C24 C25 -1.1(3)
C23 C24 C25 C26 0.2(3)
C24 C25 C26 C27 0.7(3)
C25 C26 C27 C22 -0.8(2)
C23 C22 C27 C26 -0.1(2)
C21 C22 C27 C26 -179.83(15)
O5 S1 C28 F2 51.17(15)
O4 S1 C28 F2 176.17(13)
O3 S1 C28 F2 -68.25(14)
O5 S1 C28 F3 -69.12(16)
O4 S1 C28 F3 55.89(16)
O3 S1 C28 F3 171.47(14)
O5 S1 C28 F1 171.12(13)
O4 S1 C28 F1 -63.87(14)
O3 S1 C28 F1 51.71(14)
O8 S2 C29 F4 50.29(13)
O7 S2 C29 F4 174.68(11)
O6 S2 C29 F4 -68.74(12)
O8 S2 C29 F5 171.15(11)
O7 S2 C29 F5 -64.46(12)
O6 S2 C29 F5 52.12(12)
O8 S2 C29 F6 -69.57(12)
O7 S2 C29 F6 54.83(12)
O6 S2 C29 F6 171.40(10)
C33 O10 C30 C31 2.2(2)
O10 C30 C31 C32 -25.1(2)
C30 C31 C32 C33 37.1(2)
C30 O10 C33 C32 22.2(2)
C31 C32 C33 O10 -37.1(2)
